data_4511069
loop_
_publ_author_name
'Xue, Ming'
'Zhu, Guangshan'
'Ding, Hong'
'Wu, Lei'
'Zhao, Xiaojun'
'Jin, Zhao'
'Qiu, Shilun'

_publ_section_title
;
 Six Three-Dimensional Metal&#x2212;Organic Frameworks with (3,4)-,
 (4,5)-, and (3,4,5)-Connected Nets Based on Mixed Ligands: Synthesis,
 Structures, and Adsorption Properties
;
_journal_issue 3
_journal_name_full 'Crystal Growth &amp; Design'
_journal_page_first 1481
_journal_paper_doi 10.1021/cg8009546
_journal_volume 9
_journal_year 2009
_chemical_formula_moiety 'C63 H69 N12 O27 Zn4'
_chemical_formula_sum 'C63 H69 N12 O27 Zn4'
_chemical_formula_weight 1687.78
_chemical_melting_point ?
_chemical_name_systematic
; 
 ? 
;
_space_group_IT_number 14
_symmetry_cell_setting monoclinic
_symmetry_space_group_name_Hall '-P 2ybc'
_symmetry_space_group_name_H-M 'P 1 21/c 1'
_atom_sites_solution_hydrogens geom
_atom_sites_solution_primary direct
_atom_sites_solution_secondary difmap
_audit_creation_method SHELXL-97
_cell_angle_alpha 90.00
_cell_angle_beta 106.27(3)
_cell_angle_gamma 90.00
_cell_formula_units_Z 4
_cell_length_a 21.632(4)
_cell_length_b 14.084(3)
_cell_length_c 25.794(5)
_cell_measurement_temperature 293(2)
_cell_volume 7544(3)
_computing_cell_refinement 'Bruker SMART'
_computing_data_collection 'Bruker SMART'
_computing_data_reduction 'Bruker SMART'
_computing_molecular_graphics SHELXP-97
_computing_publication_material SHELXTL
_computing_structure_refinement 'SHELXL-97 (Sheldrick, 1997)'
_computing_structure_solution 'SHELXS-97 (Sheldrick, 1990)'
_diffrn_ambient_temperature 293(2)
_diffrn_detector_area_resol_mean 9.00cm
_diffrn_measured_fraction_theta_full 0.999
_diffrn_measured_fraction_theta_max 0.999
_diffrn_measurement_device_type 'CCD area detector'
_diffrn_measurement_method 'phi and omega scans'
_diffrn_radiation_monochromator graphite
_diffrn_radiation_source 'fine-focus sealed tube'
_diffrn_radiation_type MoK\a
_diffrn_radiation_wavelength 0.71073
_diffrn_reflns_av_R_equivalents 0.0597
_diffrn_reflns_av_sigmaI/netI 0.0726
_diffrn_reflns_limit_h_max 25
_diffrn_reflns_limit_h_min -22
_diffrn_reflns_limit_k_max 16
_diffrn_reflns_limit_k_min -15
_diffrn_reflns_limit_l_max 22
_diffrn_reflns_limit_l_min -30
_diffrn_reflns_number 39767
_diffrn_reflns_theta_full 25.00
_diffrn_reflns_theta_max 25.00
_diffrn_reflns_theta_min 0.98
_diffrn_standards_decay_% none
_diffrn_standards_interval_count none
_diffrn_standards_interval_time none
_diffrn_standards_number none
_exptl_absorpt_coefficient_mu 1.343
_exptl_absorpt_correction_type none
_exptl_crystal_colour colorless
_exptl_crystal_density_diffrn 1.486
_exptl_crystal_density_meas ?
_exptl_crystal_density_method 'not measured'
_exptl_crystal_description block
_exptl_crystal_F_000 3468
_exptl_crystal_size_max 0.26
_exptl_crystal_size_mid 0.26
_exptl_crystal_size_min 0.20
_refine_diff_density_max 1.376
_refine_diff_density_min -0.630
_refine_diff_density_rms 0.092
_refine_ls_extinction_method none
_refine_ls_goodness_of_fit_ref 1.001
_refine_ls_hydrogen_treatment mixed
_refine_ls_matrix_type full
_refine_ls_number_parameters 978
_refine_ls_number_reflns 13273
_refine_ls_number_restraints 60
_refine_ls_restrained_S_all 1.015
_refine_ls_R_factor_all 0.0987
_refine_ls_R_factor_gt 0.0638
_refine_ls_shift/su_max 0.001
_refine_ls_shift/su_mean 0.000
_refine_ls_structure_factor_coef Fsqd
_refine_ls_weighting_details 'calc w=1/[\s^2^(Fo^2^)+(0.0601P)^2^+17.8706P] where P=(Fo^2^+2Fc^2^)/3'
_refine_ls_weighting_scheme calc
_refine_ls_wR_factor_gt 0.1363
_refine_ls_wR_factor_ref 0.1548
_reflns_number_gt 9084
_reflns_number_total 13273
_reflns_threshold_expression >2sigma(I)
_cod_data_source_file cg8009546_si_001.cif
_cod_data_source_block JUC-70
_cod_depositor_comments
;
The following automatic conversions were performed:

'_chemical_melting_point' value 'not measured' was changed to '?' -
the value is undefined or not given.

Automatic conversion script
Id: cif_fix_values 2281 2013-09-26 08:29:07Z andrius 

The following automatic conversions were performed:

'_exptl_crystal_density_meas' value 'none' was changed to '?' - the
value is perceived as not measured.

Automatic conversion script
Id: cif_fix_values 3008 2015-01-20 13:52:24Z robertas 
;
_cod_original_sg_symbol_H-M P21/c
_cod_database_code 4511069

loop_
_symmetry_equiv_pos_as_xyz
'x, y, z'
'-x, y+1/2, -z+1/2'
'-x, -y, -z'
'x, -y-1/2, z-1/2'

loop_
_atom_site_label
_atom_site_type_symbol
_atom_site_fract_x
_atom_site_fract_y
_atom_site_fract_z
_atom_site_U_iso_or_equiv
_atom_site_adp_type
_atom_site_occupancy
_atom_site_symmetry_multiplicity
_atom_site_calc_flag
_atom_site_refinement_flags
Zn1 Zn 0.38990(3) 1.12846(4) 0.28844(2) 0.02399(16) Uani 1 1 d .
Zn2 Zn 0.11861(3) 0.62281(4) 0.22630(2) 0.02520(16) Uani 1 1 d .
Zn3 Zn 0.42450(3) 0.62833(4) 0.39930(3) 0.03319(18) Uani 1 1 d .
Zn4 Zn 0.08379(3) 0.14230(4) 0.12371(3) 0.02945(17) Uani 1 1 d .
N1 N 0.4551(2) 1.2521(3) 0.29124(18) 0.0287(10) Uani 1 1 d .
N2 N 0.3295(2) 1.0029(3) 0.28688(18) 0.0289(10) Uani 1 1 d .
N3 N 0.0603(2) 0.7430(3) 0.22454(19) 0.0306(11) Uani 1 1 d .
N4 N 0.1793(2) 0.5033(3) 0.24492(18) 0.0269(10) Uani 1 1 d .
N5 N 0.4318(2) 1.1022(3) 0.37107(17) 0.0289(10) Uani 1 1 d .
N6 N 0.1499(2) 0.0970(3) 0.0854(2) 0.0373(12) Uani 1 1 d .
N7 N 0.3661(2) -0.0919(3) -0.0511(2) 0.0368(12) Uani 1 1 d .
N8 N 0.6029(3) 0.7101(4) 0.5017(2) 0.0528(15) Uani 1 1 d .
N9 N 0.3059(6) 0.4851(9) 0.1643(5) 0.143(4) Uani 1 1 d U
N10 N 0.0614(4) -0.0131(6) 0.4498(3) 0.089(2) Uani 1 1 d .
N11 N 0.1553(5) 0.1782(11) 0.3884(5) 0.143(4) Uani 1 1 d U
N12 N 0.2604(7) 0.7889(8) 0.0894(5) 0.127(4) Uani 1 1 d U
O1 O 0.4344(2) 1.4937(3) 0.37683(18) 0.0507(12) Uani 1 1 d .
O2 O 0.4741(2) 1.5828(3) 0.3256(2) 0.0627(14) Uani 1 1 d .
O3 O 0.6091(2) 1.5245(3) 0.32027(18) 0.0552(12) Uani 1 1 d .
O4 O 0.54859(17) 1.5459(3) 0.23594(16) 0.0336(9) Uani 1 1 d .
O5 O 0.4081(2) 0.7671(3) 0.37676(18) 0.0479(11) Uani 1 1 d .
O6 O 0.3348(2) 0.6733(3) 0.32742(17) 0.0449(11) Uani 1 1 d .
O7 O 0.1973(2) 0.7285(3) 0.3209(2) 0.0591(13) Uani 1 1 d .
O8 O 0.19517(18) 0.7133(3) 0.23498(18) 0.0399(10) Uani 1 1 d .
O9 O 0.0463(3) 0.9520(3) 0.1065(2) 0.0784(18) Uani 1 1 d .
O10 O 0.05061(19) 1.0579(3) 0.17013(16) 0.0391(10) Uani 1 1 d .
O11 O -0.0839(2) 1.0241(3) 0.1807(2) 0.0594(13) Uani 1 1 d .
O12 O -0.04383(19) 1.0373(3) 0.26912(18) 0.0427(11) Uani 1 1 d .
O13 O 0.11119(18) 0.2673(3) 0.15598(15) 0.0357(9) Uani 1 1 d .
O14 O 0.17843(18) 0.1717(2) 0.21224(16) 0.0382(10) Uani 1 1 d .
O15 O 0.2993(3) 0.2161(4) 0.3306(2) 0.0804(18) Uani 1 1 d .
O16 O 0.31856(19) 0.2168(3) 0.2507(2) 0.0495(12) Uani 1 1 d .
O17 O 0.5075(2) 0.6511(3) 0.45731(17) 0.0466(11) Uani 1 1 d .
O18 O 0.10778(18) 0.6122(3) 0.14465(15) 0.0397(10) Uani 1 1 d .
O19 O 0.0044(2) 0.1773(3) 0.06583(17) 0.0532(12) Uani 1 1 d .
O20 O 0.2056(3) 0.5194(5) 0.1227(2) 0.098(2) Uani 1 1 d .
O21 O 0.0048(2) 0.1182(4) 0.4301(2) 0.0676(15) Uani 1 1 d .
O22 O 0.2169(3) 0.1130(5) 0.4613(3) 0.102(2) Uani 1 1 d .
O23 O 0.2699(5) 0.7122(6) 0.0225(3) 0.136(3) Uani 1 1 d .
O24 O 0.1838(3) 0.7836(5) 0.4167(3) 0.106(2) Uani 1 1 d .
O25 O 0.0095(3) 0.8037(4) 0.03836(19) 0.0822(17) Uani 1 1 d .
O26 O 0.3107(3) 0.5123(4) 0.0225(3) 0.0912(19) Uani 1 1 d .
O27 O 0.8992(2) 0.1361(4) 0.0917(2) 0.0763(17) Uani 1 1 d .
C1 C 0.4471(3) 1.3317(4) 0.3166(2) 0.0291(12) Uani 1 1 d .
H1 H 0.4181 1.3305 0.3373 0.035 Uiso 1 1 calc R
C2 C 0.4792(2) 1.4159(4) 0.3142(2) 0.0252(12) Uani 1 1 d .
C3 C 0.4621(3) 1.5046(4) 0.3404(2) 0.0360(14) Uani 1 1 d .
C4 C 0.5240(2) 1.4189(4) 0.2845(2) 0.0269(12) Uani 1 1 d .
C5 C 0.5642(3) 1.5046(4) 0.2809(2) 0.0305(13) Uani 1 1 d .
C6 C 0.5322(3) 1.3357(4) 0.2585(2) 0.0349(14) Uani 1 1 d .
H6 H 0.5615 1.3344 0.2381 0.042 Uiso 1 1 calc R
C7 C 0.4977(3) 1.2549(4) 0.2622(2) 0.0315(13) Uani 1 1 d .
H7 H 0.5043 1.2005 0.2440 0.038 Uiso 1 1 calc R
C8 C 0.3550(3) 0.9235(4) 0.3119(2) 0.0285(12) Uani 1 1 d .
H8 H 0.3984 0.9246 0.3311 0.034 Uiso 1 1 calc R
C9 C 0.3218(3) 0.8391(4) 0.3113(2) 0.0270(12) Uani 1 1 d .
C10 C 0.3568(3) 0.7541(4) 0.3398(2) 0.0329(13) Uani 1 1 d .
C11 C 0.2565(2) 0.8373(4) 0.2833(2) 0.0279(12) Uani 1 1 d .
C12 C 0.2136(3) 0.7518(4) 0.2806(3) 0.0343(14) Uani 1 1 d .
C13 C 0.2295(3) 0.9200(4) 0.2577(3) 0.0360(14) Uani 1 1 d .
H13 H 0.186(3) 0.917(4) 0.238(2) 0.031(15) Uiso 1 1 d .
C14 C 0.2672(3) 1.0004(4) 0.2600(2) 0.0353(14) Uani 1 1 d .
H14 H 0.2482 1.0548 0.2420 0.042 Uiso 1 1 calc R
C15 C 0.0623(3) 0.8142(4) 0.1907(2) 0.0325(13) Uani 1 1 d .
H15 H 0.0867 0.8055 0.1666 0.039 Uiso 1 1 calc R
C16 C 0.0305(3) 0.8997(4) 0.1890(2) 0.0276(12) Uani 1 1 d .
C17 C 0.0428(3) 0.9752(4) 0.1517(3) 0.0382(15) Uani 1 1 d .
C18 C -0.0063(3) 0.9128(4) 0.2248(2) 0.0283(12) Uani 1 1 d .
C19 C -0.0476(3) 1.0002(4) 0.2245(3) 0.0357(14) Uani 1 1 d .
C20 C -0.0078(3) 0.8394(4) 0.2605(3) 0.0361(14) Uani 1 1 d .
H20 H -0.031(3) 0.845(4) 0.287(2) 0.041(17) Uiso 1 1 d .
C21 C 0.0256(3) 0.7570(4) 0.2590(2) 0.0364(14) Uani 1 1 d .
H21 H 0.0238 0.7087 0.2832 0.044 Uiso 1 1 calc R
C22 C 0.1585(2) 0.4225(4) 0.2184(2) 0.0262(12) Uani 1 1 d .
H22 H 0.1199 0.4245 0.1910 0.031 Uiso 1 1 calc R
C23 C 0.1901(2) 0.3367(4) 0.2288(2) 0.0252(12) Uani 1 1 d .
C24 C 0.1589(2) 0.2515(4) 0.1975(2) 0.0255(12) Uani 1 1 d .
C25 C 0.2487(3) 0.3335(4) 0.2690(2) 0.0322(13) Uani 1 1 d .
C26 C 0.2909(3) 0.2470(4) 0.2845(3) 0.0425(16) Uani 1 1 d .
C27 C 0.2707(3) 0.4178(4) 0.2963(2) 0.0392(15) Uani 1 1 d .
H27 H 0.3096 0.4187 0.3233 0.047 Uiso 1 1 calc R
C28 C 0.2352(3) 0.4995(4) 0.2833(2) 0.0365(14) Uani 1 1 d .
H28 H 0.2508 0.5548 0.3022 0.044 Uiso 1 1 calc R
C29 C 0.4943(3) 1.0832(5) 0.3888(3) 0.0467(17) Uani 1 1 d .
H29 H 0.5201 1.0970 0.3664 0.056 Uiso 1 1 calc R
C30 C 0.5228(3) 1.0440(6) 0.4386(3) 0.058(2) Uani 1 1 d .
H30 H 0.5669 1.0320 0.4492 0.069 Uiso 1 1 calc R
C31 C 0.4856(3) 1.0224(4) 0.4730(2) 0.0408(15) Uani 1 1 d .
C32 C 0.4207(3) 1.0421(5) 0.4546(2) 0.0425(16) Uani 1 1 d .
H32 H 0.3937 1.0288 0.4761 0.051 Uiso 1 1 calc R
C33 C 0.3962(3) 1.0816(4) 0.4042(2) 0.0388(15) Uani 1 1 d .
H33 H 0.3523 1.0946 0.3927 0.047 Uiso 1 1 calc R
C34 C 0.2137(3) 0.1015(4) 0.1079(3) 0.0428(15) Uani 1 1 d .
H34 H 0.2292 0.1293 0.1418 0.051 Uiso 1 1 calc R
C35 C 0.2570(3) 0.0667(5) 0.0827(3) 0.0448(16) Uani 1 1 d .
H35 H 0.3009 0.0713 0.0999 0.054 Uiso 1 1 calc R
C36 C 0.2370(3) 0.0251(4) 0.0326(2) 0.0356(14) Uani 1 1 d .
C37 C 0.2823(3) -0.0148(4) 0.0043(2) 0.0378(14) Uani 1 1 d .
C38 C 0.3490(3) -0.0167(5) 0.0269(3) 0.0458(16) Uani 1 1 d .
H38 H 0.3669 0.0075 0.0614 0.055 Uiso 1 1 calc R
C39 C 0.3882(3) -0.0542(5) -0.0017(3) 0.0463(16) Uani 1 1 d .
H39 H 0.4325 -0.0534 0.0141 0.056 Uiso 1 1 calc R
C40 C 0.3023(3) -0.0925(5) -0.0719(3) 0.0552(19) Uani 1 1 d .
H40 H 0.2854 -0.1198 -0.1058 0.066 Uiso 1 1 calc R
C41 C 0.2601(3) -0.0551(5) -0.0463(3) 0.057(2) Uani 1 1 d .
H41 H 0.2161 -0.0570 -0.0633 0.068 Uiso 1 1 calc R
C42 C 0.1708(3) 0.0202(5) 0.0096(3) 0.0496(17) Uani 1 1 d .
H42 H 0.1543 -0.0073 -0.0243 0.060 Uiso 1 1 calc R
C43 C 0.1296(3) 0.0560(5) 0.0367(3) 0.0515(18) Uani 1 1 d .
H43 H 0.0855 0.0515 0.0205 0.062 Uiso 1 1 calc R
C44 C 0.5656(4) 0.7358(6) 0.4047(3) 0.070(2) Uani 1 1 d .
H44A H 0.5878 0.6902 0.3889 0.105 Uiso 1 1 calc R
H44B H 0.5901 0.7935 0.4120 0.105 Uiso 1 1 calc R
H44C H 0.5241 0.7487 0.3802 0.105 Uiso 1 1 calc R
C45 C 0.5574(3) 0.6968(4) 0.4567(3) 0.0419(15) Uani 1 1 d .
C46 C 0.6647(3) 0.7566(6) 0.5050(4) 0.080(3) Uani 1 1 d .
H46A H 0.6908 0.7152 0.4903 0.120 Uiso 1 1 calc R
H46B H 0.6866 0.7703 0.5420 0.120 Uiso 1 1 calc R
H46C H 0.6571 0.8147 0.4847 0.120 Uiso 1 1 calc R
C47 C 0.5943(4) 0.6743(6) 0.5521(3) 0.081(3) Uani 1 1 d .
H47A H 0.5514 0.6879 0.5536 0.122 Uiso 1 1 calc R
H47B H 0.6248 0.7044 0.5820 0.122 Uiso 1 1 calc R
H47C H 0.6012 0.6069 0.5541 0.122 Uiso 1 1 calc R
C48 C 0.2553(5) 0.3625(7) 0.1155(4) 0.095(3) Uani 1 1 d .
H48A H 0.2705 0.3619 0.0839 0.143 Uiso 1 1 calc R
H48B H 0.2122 0.3381 0.1065 0.143 Uiso 1 1 calc R
H48C H 0.2829 0.3235 0.1430 0.143 Uiso 1 1 calc R
C49 C 0.2561(7) 0.4766(10) 0.1388(5) 0.116(4) Uani 1 1 d U
C50 C 0.3668(4) 0.4297(8) 0.1772(4) 0.109(4) Uani 1 1 d .
H50A H 0.3600 0.3685 0.1911 0.163 Uiso 1 1 calc R
H50B H 0.3996 0.4631 0.2038 0.163 Uiso 1 1 calc R
H50C H 0.3803 0.4216 0.1450 0.163 Uiso 1 1 calc R
C51 C 0.3087(6) 0.5907(6) 0.1878(5) 0.115(4) Uani 1 1 d .
H51A H 0.3378 0.6282 0.1741 0.173 Uiso 1 1 calc R
H51B H 0.3236 0.5888 0.2265 0.173 Uiso 1 1 calc R
H51C H 0.2665 0.6185 0.1767 0.173 Uiso 1 1 calc R
C52 C 0.0834(4) 0.1068(6) 0.5186(3) 0.083(3) Uani 1 1 d .
H52A H 0.0891 0.0568 0.5448 0.124 Uiso 1 1 calc R
H52B H 0.0584 0.1569 0.5279 0.124 Uiso 1 1 calc R
H52C H 0.1248 0.1310 0.5182 0.124 Uiso 1 1 calc R
C53 C 0.0480(5) 0.0674(7) 0.4619(4) 0.087(3) Uani 1 1 d .
C54 C 0.1113(4) -0.0755(7) 0.4887(4) 0.100(3) Uani 1 1 d .
H54A H 0.1304 -0.1178 0.4685 0.150 Uiso 1 1 calc R
H54B H 0.0906 -0.1117 0.5107 0.150 Uiso 1 1 calc R
H54C H 0.1440 -0.0361 0.5114 0.150 Uiso 1 1 calc R
C55 C 0.0306(4) -0.0512(7) 0.3955(3) 0.087(3) Uani 1 1 d .
H55A H -0.0042 -0.0925 0.3970 0.131 Uiso 1 1 calc R
H55B H 0.0618 -0.0863 0.3831 0.131 Uiso 1 1 calc R
H55C H 0.0143 0.0002 0.3711 0.131 Uiso 1 1 calc R
C56 C 0.1981(7) 0.0276(11) 0.3782(5) 0.160(6) Uani 1 1 d U
H56A H 0.1672 0.0310 0.3433 0.239 Uiso 1 1 calc R
H56B H 0.1913 -0.0297 0.3961 0.239 Uiso 1 1 calc R
H56C H 0.2408 0.0275 0.3740 0.239 Uiso 1 1 calc R
C57 C 0.1901(6) 0.1121(10) 0.4115(7) 0.121(4) Uani 1 1 d U
C58 C 0.1223(7) 0.1729(13) 0.3291(6) 0.210(7) Uani 1 1 d U
H58A H 0.1365 0.2247 0.3110 0.315 Uiso 1 1 calc R
H58B H 0.0766 0.1769 0.3232 0.315 Uiso 1 1 calc R
H58C H 0.1329 0.1139 0.3150 0.315 Uiso 1 1 calc R
C59 C 0.1488(7) 0.2622(11) 0.4202(7) 0.174(6) Uani 1 1 d U
H59A H 0.1705 0.2512 0.4576 0.262 Uiso 1 1 calc R
H59B H 0.1040 0.2744 0.4161 0.262 Uiso 1 1 calc R
H59C H 0.1677 0.3162 0.4076 0.262 Uiso 1 1 calc R
C60 C 0.3671(5) 0.7645(9) 0.0938(5) 0.134(5) Uani 1 1 d .
H60A H 0.3782 0.8250 0.1109 0.202 Uiso 1 1 calc R
H60B H 0.3878 0.7574 0.0656 0.202 Uiso 1 1 calc R
H60C H 0.3812 0.7149 0.1200 0.202 Uiso 1 1 calc R
C61 C 0.2952(9) 0.7584(11) 0.0700(8) 0.151(6) Uani 1 1 d U
C62 C 0.2815(6) 0.8364(7) 0.1458(4) 0.120(4) Uani 1 1 d U
H62A H 0.3266 0.8250 0.1619 0.180 Uiso 1 1 calc R
H62B H 0.2573 0.8100 0.1683 0.180 Uiso 1 1 calc R
H62C H 0.2738 0.9035 0.1420 0.180 Uiso 1 1 calc R
C63 C 0.1860(5) 0.7791(7) 0.0657(5) 0.112(4) Uani 1 1 d .
H63A H 0.1761 0.7600 0.0286 0.168 Uiso 1 1 calc R
H63B H 0.1659 0.8390 0.0682 0.168 Uiso 1 1 calc R
H63C H 0.1703 0.7321 0.0858 0.168 Uiso 1 1 calc R

loop_
_atom_site_aniso_label
_atom_site_aniso_U_11
_atom_site_aniso_U_22
_atom_site_aniso_U_33
_atom_site_aniso_U_23
_atom_site_aniso_U_13
_atom_site_aniso_U_12
Zn1 0.0248(3) 0.0174(3) 0.0303(4) 0.0021(2) 0.0086(3) 0.0016(2)
Zn2 0.0256(3) 0.0147(3) 0.0367(4) 0.0006(3) 0.0111(3) 0.0017(2)
Zn3 0.0401(4) 0.0218(3) 0.0419(4) 0.0034(3) 0.0183(3) 0.0032(3)
Zn4 0.0350(4) 0.0228(3) 0.0337(4) -0.0027(3) 0.0147(3) -0.0032(3)
N1 0.032(3) 0.024(2) 0.033(3) 0.0021(19) 0.014(2) -0.002(2)
N2 0.028(3) 0.020(2) 0.038(3) 0.0009(19) 0.008(2) -0.0009(19)
N3 0.032(3) 0.016(2) 0.050(3) 0.001(2) 0.021(2) 0.0015(19)
N4 0.028(2) 0.016(2) 0.037(3) -0.0027(19) 0.009(2) 0.0020(18)
N5 0.032(3) 0.028(3) 0.027(2) 0.0052(19) 0.008(2) -0.003(2)
N6 0.044(3) 0.032(3) 0.039(3) -0.002(2) 0.017(3) 0.002(2)
N7 0.040(3) 0.036(3) 0.041(3) 0.001(2) 0.022(2) -0.003(2)
N8 0.055(4) 0.046(3) 0.055(4) -0.002(3) 0.011(3) -0.008(3)
N9 0.138(6) 0.170(6) 0.132(6) 0.025(4) 0.055(4) 0.001(4)
N10 0.084(5) 0.094(6) 0.096(6) 0.000(5) 0.037(5) -0.001(5)
N11 0.110(7) 0.185(9) 0.144(8) 0.042(7) 0.050(6) -0.006(6)
N12 0.174(8) 0.094(6) 0.137(7) 0.031(5) 0.081(7) 0.002(6)
O1 0.070(3) 0.037(3) 0.060(3) -0.008(2) 0.042(3) 0.003(2)
O2 0.084(4) 0.023(2) 0.097(4) -0.007(2) 0.051(3) 0.000(2)
O3 0.049(3) 0.053(3) 0.054(3) 0.002(2) -0.002(2) -0.023(2)
O4 0.032(2) 0.023(2) 0.048(3) 0.0068(18) 0.0158(19) -0.0022(17)
O5 0.044(3) 0.031(2) 0.059(3) 0.007(2) -0.002(2) 0.006(2)
O6 0.052(3) 0.020(2) 0.062(3) 0.0061(19) 0.014(2) -0.0018(19)
O7 0.062(3) 0.051(3) 0.072(3) 0.007(2) 0.031(3) -0.018(2)
O8 0.029(2) 0.025(2) 0.061(3) -0.007(2) 0.006(2) -0.0031(17)
O9 0.155(6) 0.036(3) 0.068(4) 0.000(2) 0.070(4) -0.008(3)
O10 0.047(3) 0.025(2) 0.050(3) 0.0042(18) 0.021(2) -0.0084(18)
O11 0.054(3) 0.061(3) 0.069(3) 0.022(3) 0.027(3) 0.023(3)
O12 0.044(3) 0.024(2) 0.069(3) -0.014(2) 0.030(2) 0.0000(18)
O13 0.036(2) 0.026(2) 0.037(2) -0.0040(17) -0.0026(19) -0.0007(17)
O14 0.035(2) 0.018(2) 0.055(3) -0.0025(18) 0.002(2) 0.0010(17)
O15 0.116(5) 0.050(3) 0.053(3) 0.005(3) -0.013(3) 0.036(3)
O16 0.028(2) 0.027(2) 0.094(4) 0.005(2) 0.018(2) 0.0103(18)
O17 0.041(3) 0.050(3) 0.047(3) 0.010(2) 0.011(2) -0.003(2)
O18 0.038(2) 0.047(3) 0.033(2) -0.0011(19) 0.0091(19) 0.0065(19)
O19 0.043(3) 0.070(3) 0.039(3) 0.006(2) -0.001(2) -0.003(2)
O20 0.075(4) 0.142(6) 0.088(5) 0.026(4) 0.038(4) 0.060(4)
O21 0.054(3) 0.066(4) 0.064(3) 0.003(3) -0.014(3) 0.015(3)
O22 0.101(5) 0.095(5) 0.096(5) 0.006(4) 0.006(4) -0.009(4)
O23 0.206(9) 0.118(7) 0.074(5) -0.018(4) 0.024(5) 0.021(6)
O24 0.126(5) 0.110(5) 0.090(5) -0.018(4) 0.046(4) 0.000(4)
O25 0.123(5) 0.068(4) 0.046(3) 0.004(3) 0.007(3) -0.018(3)
O26 0.057(3) 0.107(5) 0.113(5) -0.017(4) 0.030(3) 0.004(3)
O27 0.046(3) 0.115(5) 0.062(3) 0.026(3) 0.006(3) -0.002(3)
C1 0.029(3) 0.025(3) 0.039(3) 0.001(2) 0.017(3) -0.001(2)
C2 0.024(3) 0.022(3) 0.032(3) 0.000(2) 0.012(2) 0.002(2)
C3 0.035(3) 0.030(3) 0.048(4) -0.006(3) 0.018(3) -0.003(3)
C4 0.024(3) 0.025(3) 0.032(3) 0.002(2) 0.008(2) 0.002(2)
C5 0.032(3) 0.020(3) 0.042(4) -0.003(3) 0.015(3) -0.001(2)
C6 0.039(3) 0.030(3) 0.046(4) -0.002(3) 0.031(3) -0.005(3)
C7 0.038(3) 0.025(3) 0.038(3) -0.005(2) 0.019(3) -0.003(2)
C8 0.027(3) 0.026(3) 0.035(3) -0.002(2) 0.012(3) 0.000(2)
C9 0.031(3) 0.019(3) 0.036(3) 0.001(2) 0.017(3) 0.003(2)
C10 0.036(3) 0.024(3) 0.046(4) 0.004(3) 0.023(3) 0.005(3)
C11 0.027(3) 0.018(3) 0.040(3) -0.002(2) 0.010(3) -0.001(2)
C12 0.026(3) 0.022(3) 0.057(4) 0.005(3) 0.013(3) 0.002(2)
C13 0.027(3) 0.024(3) 0.049(4) -0.006(3) -0.002(3) -0.003(3)
C14 0.039(3) 0.022(3) 0.043(4) 0.002(2) 0.009(3) 0.004(3)
C15 0.030(3) 0.023(3) 0.049(4) 0.000(3) 0.020(3) 0.000(2)
C16 0.028(3) 0.022(3) 0.036(3) 0.000(2) 0.014(3) 0.000(2)
C17 0.042(4) 0.024(3) 0.053(4) 0.006(3) 0.022(3) 0.008(3)
C18 0.030(3) 0.018(3) 0.038(3) -0.005(2) 0.012(3) -0.001(2)
C19 0.034(3) 0.021(3) 0.060(4) 0.010(3) 0.025(3) 0.004(2)
C20 0.040(4) 0.030(3) 0.048(4) 0.004(3) 0.027(3) 0.007(3)
C21 0.044(4) 0.021(3) 0.051(4) 0.007(3) 0.026(3) 0.004(3)
C22 0.023(3) 0.024(3) 0.033(3) 0.002(2) 0.008(2) 0.000(2)
C23 0.026(3) 0.022(3) 0.029(3) 0.001(2) 0.009(2) 0.000(2)
C24 0.022(3) 0.024(3) 0.034(3) 0.001(2) 0.015(3) 0.004(2)
C25 0.030(3) 0.024(3) 0.040(3) 0.003(2) 0.005(3) 0.001(2)
C26 0.028(3) 0.021(3) 0.069(5) -0.010(3) -0.002(3) -0.004(3)
C27 0.029(3) 0.027(3) 0.050(4) -0.002(3) -0.009(3) 0.007(3)
C28 0.036(3) 0.022(3) 0.048(4) -0.009(3) 0.006(3) -0.003(3)
C29 0.025(3) 0.066(5) 0.048(4) 0.022(3) 0.007(3) -0.007(3)
C30 0.029(3) 0.098(6) 0.045(4) 0.032(4) 0.008(3) 0.005(4)
C31 0.036(3) 0.048(4) 0.037(4) 0.014(3) 0.007(3) -0.002(3)
C32 0.033(3) 0.057(4) 0.043(4) 0.017(3) 0.019(3) 0.010(3)
C33 0.031(3) 0.044(4) 0.041(4) 0.010(3) 0.010(3) 0.013(3)
C34 0.048(4) 0.043(4) 0.040(4) -0.008(3) 0.017(3) 0.001(3)
C35 0.030(3) 0.053(4) 0.051(4) -0.009(3) 0.012(3) -0.003(3)
C36 0.039(3) 0.036(3) 0.033(3) 0.000(3) 0.013(3) 0.004(3)
C37 0.040(4) 0.036(3) 0.041(4) -0.001(3) 0.018(3) -0.002(3)
C38 0.048(4) 0.048(4) 0.043(4) -0.011(3) 0.014(3) 0.001(3)
C39 0.043(4) 0.048(4) 0.050(4) -0.011(3) 0.016(3) -0.004(3)
C40 0.047(4) 0.076(5) 0.046(4) -0.024(4) 0.018(3) -0.005(4)
C41 0.037(4) 0.086(6) 0.049(4) -0.025(4) 0.015(3) -0.005(4)
C42 0.043(4) 0.066(5) 0.040(4) -0.018(3) 0.012(3) 0.001(3)
C43 0.036(4) 0.070(5) 0.048(4) -0.011(4) 0.011(3) 0.002(3)
C44 0.060(5) 0.086(6) 0.062(5) 0.015(4) 0.014(4) -0.015(4)
C45 0.039(4) 0.035(4) 0.052(4) 0.004(3) 0.013(3) 0.006(3)
C46 0.054(5) 0.084(6) 0.095(7) -0.014(5) 0.010(5) -0.022(4)
C47 0.116(7) 0.075(6) 0.046(5) 0.000(4) 0.011(5) -0.021(5)
C48 0.099(7) 0.107(8) 0.089(7) -0.005(6) 0.040(6) 0.004(6)
C49 0.108(7) 0.170(9) 0.088(7) 0.035(6) 0.058(6) -0.024(7)
C50 0.068(6) 0.140(10) 0.111(8) 0.014(7) 0.013(6) 0.042(6)
C51 0.169(11) 0.059(6) 0.150(10) -0.005(6) 0.099(9) -0.008(7)
C52 0.074(6) 0.089(7) 0.065(6) -0.010(5) -0.012(5) 0.002(5)
C53 0.097(8) 0.077(7) 0.108(8) -0.009(6) 0.063(7) -0.018(6)
C54 0.100(7) 0.108(8) 0.090(7) 0.038(6) 0.024(6) 0.052(6)
C55 0.101(7) 0.093(7) 0.056(5) -0.016(5) 0.003(5) 0.017(6)
C56 0.180(12) 0.180(12) 0.147(10) -0.058(9) 0.092(9) -0.046(10)
C57 0.093(8) 0.132(10) 0.153(11) 0.043(9) 0.057(8) -0.025(7)
C58 0.167(12) 0.315(17) 0.127(11) 0.088(11) 0.007(9) -0.016(12)
C59 0.145(11) 0.142(11) 0.241(15) 0.037(11) 0.062(11) 0.023(9)
C60 0.099(9) 0.138(11) 0.164(12) 0.068(9) 0.033(8) 0.020(8)
C61 0.182(13) 0.093(9) 0.199(14) 0.084(9) 0.089(12) 0.030(9)
C62 0.203(11) 0.080(7) 0.076(6) -0.026(5) 0.037(7) -0.025(7)
C63 0.100(8) 0.085(8) 0.150(10) 0.011(7) 0.034(7) -0.020(6)

loop_
_atom_type_symbol
_atom_type_description
_atom_type_scat_dispersion_real
_atom_type_scat_dispersion_imag
_atom_type_scat_source
C C 0.0033 0.0016 'International Tables Vol C Tables 4.2.6.8 and 6.1.1.4'
H H 0.0000 0.0000 'International Tables Vol C Tables 4.2.6.8 and 6.1.1.4'
N N 0.0061 0.0033 'International Tables Vol C Tables 4.2.6.8 and 6.1.1.4'
O O 0.0106 0.0060 'International Tables Vol C Tables 4.2.6.8 and 6.1.1.4'
Zn Zn 0.2839 1.4301 'International Tables Vol C Tables 4.2.6.8 and 6.1.1.4'

loop_
_geom_angle_atom_site_label_1
_geom_angle_atom_site_label_2
_geom_angle_atom_site_label_3
_geom_angle
_geom_angle_site_symmetry_1
_geom_angle_site_symmetry_3
O4 Zn1 O16 134.22(19) 2_645 1_565
O4 Zn1 N5 94.64(17) 2_645 .
O16 Zn1 N5 130.89(19) 1_565 .
O4 Zn1 N2 88.34(16) 2_645 .
O16 Zn1 N2 96.75(16) 1_565 .
N5 Zn1 N2 87.84(17) . .
O4 Zn1 N1 89.63(15) 2_645 .
O16 Zn1 N1 85.71(16) 1_565 .
N5 Zn1 N1 90.88(16) . .
N2 Zn1 N1 177.50(16) . .
O12 Zn2 O8 170.47(18) 2_545 .
O12 Zn2 O18 98.70(17) 2_545 .
O8 Zn2 O18 90.78(17) . .
O12 Zn2 N3 89.79(16) 2_545 .
O8 Zn2 N3 87.89(16) . .
O18 Zn2 N3 98.07(17) . .
O12 Zn2 N4 88.22(16) 2_545 .
O8 Zn2 N4 92.22(16) . .
O18 Zn2 N4 93.47(16) . .
N3 Zn2 N4 168.45(18) . .
O1 Zn3 O17 102.70(19) 1_545 .
O1 Zn3 O5 147.60(18) 1_545 .
O17 Zn3 O5 96.12(17) . .
O1 Zn3 N7 94.33(18) 1_545 4_566
O17 Zn3 N7 98.61(19) . 4_566
O5 Zn3 N7 108.77(18) . 4_566
O1 Zn3 O6 99.02(17) 1_545 .
O17 Zn3 O6 154.77(16) . .
O5 Zn3 O6 58.74(15) . .
N7 Zn3 O6 92.37(17) 4_566 .
O1 Zn3 C3 28.36(17) 1_545 1_545
O17 Zn3 C3 100.49(18) . 1_545
O5 Zn3 C3 122.37(19) . 1_545
N7 Zn3 C3 122.35(19) 4_566 1_545
O6 Zn3 C3 92.53(17) . 1_545
O10 Zn4 O13 113.76(16) 1_545 .
O10 Zn4 O19 102.75(18) 1_545 .
O13 Zn4 O19 100.93(18) . .
O10 Zn4 N6 121.93(18) 1_545 .
O13 Zn4 N6 108.29(18) . .
O19 Zn4 N6 106.61(19) . .
C1 N1 C7 116.9(4) . .
C1 N1 Zn1 120.3(3) . .
C7 N1 Zn1 122.2(3) . .
C8 N2 C14 116.8(5) . .
C8 N2 Zn1 120.3(4) . .
C14 N2 Zn1 122.8(4) . .
C21 N3 C15 116.9(5) . .
C21 N3 Zn2 123.5(4) . .
C15 N3 Zn2 119.3(4) . .
C28 N4 C22 116.9(4) . .
C28 N4 Zn2 125.4(3) . .
C22 N4 Zn2 117.6(3) . .
C29 N5 C33 116.7(5) . .
C29 N5 Zn1 119.6(4) . .
C33 N5 Zn1 121.8(4) . .
C43 N6 C34 116.9(5) . .
C43 N6 Zn4 119.7(4) . .
C34 N6 Zn4 123.2(4) . .
C40 N7 C39 116.0(5) . .
C40 N7 Zn3 119.1(4) . 4_565
C39 N7 Zn3 124.2(4) . 4_565
C45 N8 C47 119.5(6) . .
C45 N8 C46 124.0(6) . .
C47 N8 C46 116.4(6) . .
C49 N9 C50 137.2(16) . .
C49 N9 C51 104.8(14) . .
C50 N9 C51 117.7(11) . .
C53 N10 C55 120.0(9) . .
C53 N10 C54 122.4(10) . .
C55 N10 C54 117.5(8) . .
C57 N11 C59 118.5(15) . .
C57 N11 C58 120.3(17) . .
C59 N11 C58 121.2(15) . .
C61 N12 C62 122.4(18) . .
C61 N12 C63 123.2(17) . .
C62 N12 C63 114.1(10) . .
C3 O1 Zn3 102.2(4) . 1_565
C5 O4 Zn1 122.0(4) . 2_655
C10 O5 Zn3 97.0(3) . .
C10 O6 Zn3 82.6(3) . .
C12 O8 Zn2 113.9(4) . .
C17 O10 Zn4 111.5(4) . 1_565
C19 O12 Zn2 116.9(4) . 2
C24 O13 Zn4 106.0(3) . .
C26 O16 Zn1 108.9(4) . 1_545
C45 O17 Zn3 131.3(4) . .
N1 C1 C2 124.2(5) . .
C1 C2 C4 119.0(5) . .
C1 C2 C3 119.9(5) . .
C4 C2 C3 121.0(5) . .
O2 C3 O1 122.2(5) . .
O2 C3 C2 120.4(5) . .
O1 C3 C2 117.4(5) . .
O2 C3 Zn3 72.9(3) . 1_565
O1 C3 Zn3 49.4(3) . 1_565
C2 C3 Zn3 166.7(4) . 1_565
C6 C4 C2 116.4(5) . .
C6 C4 C5 119.4(5) . .
C2 C4 C5 124.2(5) . .
O3 C5 O4 127.2(5) . .
O3 C5 C4 118.0(5) . .
O4 C5 C4 114.8(5) . .
C7 C6 C4 121.2(5) . .
N1 C7 C6 122.3(5) . .
N2 C8 C9 124.8(5) . .
C8 C9 C11 118.0(5) . .
C8 C9 C10 119.3(5) . .
C11 C9 C10 122.7(5) . .
O6 C10 O5 121.5(5) . .
O6 C10 C9 120.1(5) . .
O5 C10 C9 118.4(5) . .
C13 C11 C9 117.4(5) . .
C13 C11 C12 118.6(5) . .
C9 C11 C12 124.0(5) . .
O7 C12 O8 125.7(5) . .
O7 C12 C11 119.5(6) . .
O8 C12 C11 114.7(5) . .
C11 C13 C14 120.2(5) . .
N2 C14 C13 122.8(5) . .
N3 C15 C16 124.6(5) . .
C15 C16 C18 117.8(5) . .
C15 C16 C17 117.4(5) . .
C18 C16 C17 124.6(5) . .
O9 C17 O10 124.6(6) . .
O9 C17 C16 119.0(5) . .
O10 C17 C16 116.4(5) . .
C20 C18 C16 117.8(5) . .
C20 C18 C19 118.9(5) . .
C16 C18 C19 123.2(5) . .
O11 C19 O12 126.5(6) . .
O11 C19 C18 116.8(6) . .
O12 C19 C18 116.6(5) . .
C21 C20 C18 120.0(5) . .
N3 C21 C20 122.9(5) . .
N4 C22 C23 124.6(5) . .
C22 C23 C25 118.1(5) . .
C22 C23 C24 118.3(5) . .
C25 C23 C24 123.6(5) . .
O14 C24 O13 123.1(5) . .
O14 C24 C23 120.3(5) . .
O13 C24 C23 116.6(4) . .
C27 C25 C23 117.3(5) . .
C27 C25 C26 117.3(5) . .
C23 C25 C26 125.4(5) . .
O15 C26 O16 125.2(6) . .
O15 C26 C25 117.2(6) . .
O16 C26 C25 117.3(6) . .
C28 C27 C25 120.2(5) . .
N4 C28 C27 122.9(5) . .
N5 C29 C30 123.4(6) . .
C29 C30 C31 119.7(6) . .
C32 C31 C30 116.9(5) . .
C32 C31 C31 121.6(7) . 3_676
C30 C31 C31 121.5(7) . 3_676
C33 C32 C31 119.5(6) . .
N5 C33 C32 123.7(5) . .
N6 C34 C35 122.3(6) . .
C34 C35 C36 121.3(6) . .
C35 C36 C42 116.1(6) . .
C35 C36 C37 123.0(5) . .
C42 C36 C37 120.9(5) . .
C41 C37 C38 115.6(6) . .
C41 C37 C36 121.1(6) . .
C38 C37 C36 123.2(5) . .
C39 C38 C37 120.2(6) . .
N7 C39 C38 123.6(6) . .
N7 C40 C41 123.9(6) . .
C40 C41 C37 120.7(6) . .
C43 C42 C36 120.1(6) . .
N6 C43 C42 123.2(6) . .
O17 C45 N8 119.7(6) . .
O17 C45 C44 120.8(6) . .
N8 C45 C44 119.5(6) . .
N9 C49 O20 141.9(18) . .
N9 C49 C48 102.9(14) . .
O20 C49 C48 115.2(11) . .
N10 C53 O21 122.3(10) . .
N10 C53 C52 118.6(10) . .
O21 C53 C52 119.1(9) . .
N11 C57 O22 122.0(16) . .
N11 C57 C56 118.1(16) . .
O22 C57 C56 119.9(14) . .
N12 C61 O23 116.3(19) . .
N12 C61 C60 123(2) . .
O23 C61 C60 120.2(15) . .

loop_
_geom_bond_atom_site_label_1
_geom_bond_atom_site_label_2
_geom_bond_distance
_geom_bond_site_symmetry_2
Zn1 O4 1.996(4) 2_645
Zn1 O16 2.008(4) 1_565
Zn1 N5 2.102(4) .
Zn1 N2 2.192(4) .
Zn1 N1 2.229(4) .
Zn2 O12 2.047(4) 2_545
Zn2 O8 2.051(4) .
Zn2 O18 2.058(4) .
Zn2 N3 2.104(4) .
Zn2 N4 2.106(4) .
Zn3 O1 2.011(4) 1_545
Zn3 O17 2.015(4) .
Zn3 O5 2.041(4) .
Zn3 N7 2.097(5) 4_566
Zn3 O6 2.364(4) .
Zn3 C3 2.588(6) 1_545
Zn4 O10 1.961(4) 1_545
Zn4 O13 1.967(4) .
Zn4 O19 1.997(4) .
Zn4 N6 2.054(5) .
N1 C1 1.334(7) .
N1 C7 1.342(6) .
N2 C8 1.331(6) .
N2 C14 1.332(7) .
N3 C21 1.331(7) .
N3 C15 1.338(7) .
N4 C28 1.332(7) .
N4 C22 1.339(6) .
N5 C29 1.328(7) .
N5 C33 1.333(7) .
N6 C43 1.338(8) .
N6 C34 1.341(7) .
N7 C40 1.333(8) .
N7 C39 1.338(7) .
N7 Zn3 2.097(5) 4_565
N8 C45 1.308(8) .
N8 C47 1.453(9) .
N8 C46 1.471(8) .
N9 C49 1.099(13) .
N9 C50 1.488(13) .
N9 C51 1.600(14) .
N10 C53 1.233(11) .
N10 C55 1.473(10) .
N10 C54 1.528(10) .
N11 C57 1.239(15) .
N11 C59 1.468(17) .
N11 C58 1.498(16) .
N12 C61 1.102(16) .
N12 C62 1.547(14) .
N12 C63 1.559(14) .
O1 C3 1.258(7) .
O1 Zn3 2.011(4) 1_565
O2 C3 1.217(7) .
O3 C5 1.227(7) .
O4 C5 1.256(6) .
O4 Zn1 1.996(4) 2_655
O5 C10 1.256(7) .
O6 C10 1.240(6) .
O7 C12 1.231(7) .
O8 C12 1.256(7) .
O9 C17 1.235(7) .
O10 C17 1.251(7) .
O10 Zn4 1.960(4) 1_565
O11 C19 1.229(7) .
O12 C19 1.246(7) .
O12 Zn2 2.047(4) 2
O13 C24 1.281(6) .
O14 C24 1.224(6) .
O15 C26 1.231(8) .
O16 C26 1.261(8) .
O16 Zn1 2.008(4) 1_545
O17 C45 1.261(7) .
O20 C49 1.215(14) .
O21 C53 1.275(11) .
O22 C57 1.253(15) .
O23 C61 1.36(2) .
C1 C2 1.385(7) .
C2 C4 1.393(7) .
C2 C3 1.514(7) .
C3 Zn3 2.588(6) 1_565
C4 C6 1.388(7) .
C4 C5 1.506(7) .
C6 C7 1.379(7) .
C8 C9 1.387(7) .
C9 C11 1.394(7) .
C9 C10 1.497(7) .
C11 C13 1.385(7) .
C11 C12 1.509(7) .
C13 C14 1.386(8) .
C15 C16 1.382(7) .
C16 C18 1.391(7) .
C16 C17 1.505(8) .
C18 C20 1.390(8) .
C18 C19 1.519(7) .
C20 C21 1.374(7) .
C22 C23 1.378(7) .
C23 C25 1.396(7) .
C23 C24 1.497(7) .
C25 C27 1.394(8) .
C25 C26 1.507(8) .
C27 C28 1.372(7) .
C29 C30 1.375(8) .
C30 C31 1.388(8) .
C31 C32 1.378(8) .
C31 C31 1.495(11) 3_676
C32 C33 1.376(8) .
C34 C35 1.372(8) .
C35 C36 1.374(8) .
C36 C42 1.389(8) .
C36 C37 1.488(8) .
C37 C41 1.380(8) .
C37 C38 1.395(8) .
C38 C39 1.377(8) .
C40 C41 1.372(8) .
C42 C43 1.374(8) .
C44 C45 1.504(9) .
C48 C49 1.715(16) .
C52 C53 1.550(12) .
C56 C57 1.506(17) .
C60 C61 1.507(18) .
